data_4111828
loop_
_publ_author_name
'Takayuki Uto'
'Tohru Nishinaga'
'Akira Matsuura'
'Ryota Inoue'
'Koichi Komatsu'

_publ_section_title
;
 A Naphthalene with Unusual Bond Alternation Made by Annelation with
 Bicyclo[2.1.1]hexene Units: Aromaticity and Reactivity
;
_journal_name_full 'Journal of the American Chemical Society'
_journal_page_first 10162
_journal_page_last 10163
_journal_paper_doi 10.1021/ja053769q
_journal_volume 127
_journal_year 2005
_chemical_formula_moiety 'C18 H16'
_chemical_formula_sum 'C18 H16'
_chemical_formula_weight 232.31
_chemical_name_systematic
; 
 ? 
;
_space_group_IT_number 14
_symmetry_cell_setting monoclinic
_symmetry_Int_Tables_number 14
_symmetry_space_group_name_Hall '-P 2yn'
_symmetry_space_group_name_H-M 'P 1 21/n 1'
_atom_sites_solution_hydrogens geom
_atom_sites_solution_primary direct
_atom_sites_solution_secondary difmap
_audit_creation_method SHELXL-97
_cell_angle_alpha 90.00
_cell_angle_beta 99.089(4)
_cell_angle_gamma 90.00
_cell_formula_units_Z 8
_cell_length_a 15.825(3)
_cell_length_b 8.8911(17)
_cell_length_c 17.766(3)
_cell_measurement_temperature 100(2)
_cell_volume 2468.3(8)
_computing_cell_refinement 'Bruker SMART'
_computing_data_collection 'Bruker SMART'
_computing_data_reduction 'Bruker SHELXTL'
_computing_molecular_graphics 'Bruker SHELXTL'
_computing_publication_material 'Bruker SHELXTL'
_computing_structure_refinement 'SHELXL-97 (Sheldrick, 1997)'
_computing_structure_solution 'SHELXS-97 (Sheldrick, 1990)'
_diffrn_ambient_temperature 100(2)
_diffrn_measured_fraction_theta_full 0.999
_diffrn_measured_fraction_theta_max 0.999
_diffrn_measurement_device_type 'CCD area detector'
_diffrn_measurement_method 'phi and omega scans'
_diffrn_radiation_monochromator graphite
_diffrn_radiation_source 'fine-focus sealed tube'
_diffrn_radiation_type MoK\a
_diffrn_radiation_wavelength 0.71073
_diffrn_reflns_av_R_equivalents 0.0603
_diffrn_reflns_av_sigmaI/netI 0.1020
_diffrn_reflns_limit_h_max 14
_diffrn_reflns_limit_h_min -18
_diffrn_reflns_limit_k_max 8
_diffrn_reflns_limit_k_min -10
_diffrn_reflns_limit_l_max 21
_diffrn_reflns_limit_l_min -19
_diffrn_reflns_number 13889
_diffrn_reflns_theta_full 25.00
_diffrn_reflns_theta_max 25.00
_diffrn_reflns_theta_min 1.60
_exptl_absorpt_coefficient_mu 0.070
_exptl_absorpt_correction_T_max 0.9993
_exptl_absorpt_correction_T_min 0.9657
_exptl_absorpt_correction_type empirical
_exptl_crystal_colour colorless
_exptl_crystal_density_diffrn 1.250
_exptl_crystal_description plate
_exptl_crystal_F_000 992
_exptl_crystal_size_max 0.50
_exptl_crystal_size_mid 0.40
_exptl_crystal_size_min 0.01
_refine_diff_density_max 0.187
_refine_diff_density_min -0.153
_refine_diff_density_rms 0.040
_refine_ls_extinction_method none
_refine_ls_goodness_of_fit_ref 1.002
_refine_ls_hydrogen_treatment constr
_refine_ls_matrix_type full
_refine_ls_number_parameters 325
_refine_ls_number_reflns 4344
_refine_ls_number_restraints 0
_refine_ls_restrained_S_all 1.002
_refine_ls_R_factor_all 0.1044
_refine_ls_R_factor_gt 0.0458
_refine_ls_shift/su_max 0.001
_refine_ls_shift/su_mean 0.000
_refine_ls_structure_factor_coef Fsqd
_refine_ls_weighting_details 'calc w=1/[\s^2^(Fo^2^)+(0.0063P)^2^+0.0000P] where P=(Fo^2^+2Fc^2^)/3'
_refine_ls_weighting_scheme calc
_refine_ls_wR_factor_gt 0.0623
_refine_ls_wR_factor_ref 0.0676
_reflns_number_gt 2266
_reflns_number_total 4344
_reflns_threshold_expression >2sigma(I)
_cod_data_source_file ja053769qsi20050608_100314.cif
_cod_data_source_block bchnaph
_cod_original_cell_volume 2468.2(8)
_cod_original_sg_symbol_H-M P2(1)/n
_cod_database_code 4111828

loop_
_symmetry_equiv_pos_as_xyz
'x, y, z'
'-x+1/2, y+1/2, -z+1/2'
'-x, -y, -z'
'x-1/2, -y-1/2, z-1/2'

loop_
_atom_site_label
_atom_site_type_symbol
_atom_site_fract_x
_atom_site_fract_y
_atom_site_fract_z
_atom_site_U_iso_or_equiv
_atom_site_adp_type
_atom_site_occupancy
_atom_site_symmetry_multiplicity
_atom_site_calc_flag
_atom_site_refinement_flags
C22 C 0.25542(16) 0.8569(2) 0.06260(12) 0.0233(6) Uani 1 1 d .
C24 C 0.28970(18) 0.9754(2) 0.11451(13) 0.0227(6) Uani 1 1 d .
C19 C 0.37758(17) 1.0142(2) 0.11754(13) 0.0283(6) Uani 1 1 d .
H19 H 0.4017 1.0898 0.1522 0.034 Uiso 1 1 calc R
C23 C 0.31097(17) 0.7911(2) 0.01612(13) 0.0255(6) Uani 1 1 d .
H23 H 0.2895 0.7138 -0.0187 0.031 Uiso 1 1 calc R
C20 C 0.42789(17) 0.9464(2) 0.07231(13) 0.0310(7) Uani 1 1 d .
H20 H 0.4864 0.9740 0.0760 0.037 Uiso 1 1 calc R
C21 C 0.39309(18) 0.8350(2) 0.01995(14) 0.0317(7) Uani 1 1 d .
H21 H 0.4278 0.7905 -0.0130 0.038 Uiso 1 1 calc R
C11 C 0.62273(16) 0.4822(2) 0.12468(13) 0.0246(6) Uani 1 1 d .
C12 C 0.67957(17) 0.5667(2) 0.08864(12) 0.0239(6) Uani 1 1 d .
C1 C 0.74719(16) 0.3453(2) 0.18797(13) 0.0222(6) Uani 1 1 d .
C14 C 0.65896(16) 0.3673(2) 0.17779(13) 0.0229(6) Uani 1 1 d .
C2 C 0.80241(17) 0.4315(2) 0.15109(13) 0.0230(6) Uani 1 1 d .
C15 C 0.80005(17) 0.6609(2) 0.05085(13) 0.0282(7) Uani 1 1 d .
H15 H 0.8623 0.6717 0.0477 0.034 Uiso 1 1 calc R
C7 C 0.60256(17) 0.2856(2) 0.21888(13) 0.0287(7) Uani 1 1 d .
H7 H 0.6256 0.2116 0.2549 0.034 Uiso 1 1 calc R
C8 C 0.51715(17) 0.3121(3) 0.20727(14) 0.0353(7) Uani 1 1 d .
H8 H 0.4812 0.2585 0.2360 0.042 Uiso 1 1 calc R
C13 C 0.76806(16) 0.5445(2) 0.10173(13) 0.0221(6) Uani 1 1 d .
C16 C 0.66906(17) 0.6948(2) 0.03191(13) 0.0296(7) Uani 1 1 d .
H16 H 0.6114 0.7371 0.0117 0.035 Uiso 1 1 calc R
C3 C 0.80719(16) 0.2337(2) 0.23275(13) 0.0278(7) Uani 1 1 d .
H3 H 0.7856 0.1553 0.2653 0.033 Uiso 1 1 calc R
C17 C 0.74440(16) 0.7984(2) 0.06805(13) 0.0343(7) Uani 1 1 d .
H17A H 0.7459 0.8205 0.1229 0.041 Uiso 1 1 calc R
H17B H 0.7522 0.8904 0.0384 0.041 Uiso 1 1 calc R
C18 C 0.73119(17) 0.6430(2) -0.02247(13) 0.0338(7) Uani 1 1 d .
H18A H 0.7372 0.7143 -0.0641 0.041 Uiso 1 1 calc R
H18B H 0.7223 0.5385 -0.0414 0.041 Uiso 1 1 calc R
C4 C 0.88268(17) 0.3404(2) 0.26557(13) 0.0344(7) Uani 1 1 d .
H4A H 0.9324 0.2895 0.2958 0.041 Uiso 1 1 calc R
H4B H 0.8656 0.4314 0.2915 0.041 Uiso 1 1 calc R
C10 C 0.53169(17) 0.5023(3) 0.11265(13) 0.0308(7) Uani 1 1 d .
H10 H 0.5062 0.5742 0.0765 0.037 Uiso 1 1 calc R
C5 C 0.88915(17) 0.3623(2) 0.17918(13) 0.0309(7) Uani 1 1 d .
H5 H 0.9425 0.4010 0.1623 0.037 Uiso 1 1 calc R
C6 C 0.86345(16) 0.1910(2) 0.17175(13) 0.0325(7) Uani 1 1 d .
H6A H 0.8311 0.1617 0.1216 0.039 Uiso 1 1 calc R
H6B H 0.9105 0.1198 0.1894 0.039 Uiso 1 1 calc R
C9 C 0.48124(18) 0.4195(3) 0.15240(14) 0.0358(7) Uani 1 1 d .
H9 H 0.4210 0.4340 0.1432 0.043 Uiso 1 1 calc R
C25 C 0.14995(17) 1.0026(2) 0.15429(13) 0.0228(6) Uani 1 1 d .
C26 C 0.23516(16) 1.0432(2) 0.15841(13) 0.0221(6) Uani 1 1 d .
C28 C 0.17000(16) 0.8168(2) 0.06152(13) 0.0226(6) Uani 1 1 d .
C32 C 0.11109(16) 0.6987(2) 0.01971(13) 0.0248(6) Uani 1 1 d .
H32 H 0.1318 0.6278 -0.0171 0.030 Uiso 1 1 calc R
C27 C 0.11709(16) 0.8879(2) 0.10600(13) 0.0233(6) Uani 1 1 d .
C29 C 0.06639(16) 0.6394(2) 0.08646(13) 0.0305(7) Uani 1 1 d .
H29A H 0.1059 0.6110 0.1332 0.037 Uiso 1 1 calc R
H29B H 0.0219 0.5620 0.0717 0.037 Uiso 1 1 calc R
C30 C 0.03243(16) 0.8049(2) 0.08521(12) 0.0268(6) Uani 1 1 d .
H30 H -0.0189 0.8322 0.1087 0.032 Uiso 1 1 calc R
C31 C 0.02766(16) 0.7927(2) -0.00328(12) 0.0304(7) Uani 1 1 d .
H31A H -0.0219 0.7352 -0.0297 0.036 Uiso 1 1 calc R
H31B H 0.0356 0.8889 -0.0294 0.036 Uiso 1 1 calc R
C34 C 0.24484(17) 1.1684(2) 0.21788(12) 0.0277(7) Uani 1 1 d .
H34 H 0.3006 1.2216 0.2333 0.033 Uiso 1 1 calc R
C35 C 0.15979(16) 1.2570(2) 0.19200(13) 0.0314(7) Uani 1 1 d .
H35A H 0.1502 1.3430 0.2250 0.038 Uiso 1 1 calc R
H35B H 0.1490 1.2845 0.1373 0.038 Uiso 1 1 calc R
C33 C 0.19490(16) 1.0982(2) 0.27804(13) 0.0308(7) Uani 1 1 d .
H33A H 0.1898 1.1641 0.3220 0.037 Uiso 1 1 calc R
H33B H 0.2129 0.9951 0.2944 0.037 Uiso 1 1 calc R
C36 C 0.11777(17) 1.1060(2) 0.21182(13) 0.0287(7) Uani 1 1 d .
H36 H 0.0573 1.1018 0.2216 0.034 Uiso 1 1 calc R

loop_
_atom_site_aniso_label
_atom_site_aniso_U_11
_atom_site_aniso_U_22
_atom_site_aniso_U_33
_atom_site_aniso_U_23
_atom_site_aniso_U_13
_atom_site_aniso_U_12
C22 0.0345(18) 0.0164(13) 0.0174(14) 0.0053(10) -0.0003(13) 0.0028(12)
C24 0.0287(16) 0.0198(13) 0.0179(14) 0.0076(11) -0.0014(13) -0.0025(12)
C19 0.0357(19) 0.0236(14) 0.0240(15) 0.0026(11) 0.0001(14) -0.0001(13)
C23 0.0350(18) 0.0205(13) 0.0212(14) 0.0014(11) 0.0053(14) 0.0018(13)
C20 0.0300(18) 0.0299(14) 0.0317(16) 0.0060(12) 0.0006(14) -0.0010(13)
C21 0.037(2) 0.0289(15) 0.0298(16) 0.0006(12) 0.0074(15) 0.0024(14)
C11 0.0299(18) 0.0238(13) 0.0198(15) -0.0076(11) 0.0029(13) 0.0007(13)
C12 0.0333(18) 0.0214(13) 0.0164(14) -0.0034(11) 0.0016(13) 0.0024(13)
C1 0.0303(17) 0.0176(13) 0.0179(14) 0.0009(10) 0.0018(13) 0.0007(12)
C14 0.0326(18) 0.0187(12) 0.0172(14) -0.0052(10) 0.0029(13) -0.0014(12)
C2 0.0281(17) 0.0215(13) 0.0183(14) -0.0034(11) 0.0001(13) 0.0027(12)
C15 0.0350(18) 0.0258(14) 0.0242(15) 0.0032(11) 0.0060(14) -0.0051(12)
C7 0.0377(19) 0.0244(14) 0.0246(15) -0.0032(11) 0.0073(14) -0.0055(13)
C8 0.036(2) 0.0380(16) 0.0319(18) -0.0077(13) 0.0055(16) -0.0105(14)
C13 0.0318(18) 0.0192(13) 0.0148(14) -0.0016(10) 0.0022(13) -0.0011(12)
C16 0.0416(19) 0.0251(13) 0.0226(15) 0.0037(11) 0.0070(15) 0.0082(13)
C3 0.0341(18) 0.0243(13) 0.0251(15) 0.0059(11) 0.0053(14) -0.0007(13)
C17 0.053(2) 0.0197(13) 0.0297(16) 0.0039(11) 0.0045(16) -0.0015(14)
C18 0.050(2) 0.0260(14) 0.0255(16) 0.0106(11) 0.0075(15) 0.0052(13)
C4 0.0359(19) 0.0365(15) 0.0280(16) 0.0107(12) -0.0038(15) 0.0024(14)
C10 0.0367(19) 0.0297(14) 0.0239(15) -0.0060(11) -0.0013(14) 0.0063(13)
C5 0.0292(18) 0.0376(15) 0.0264(16) 0.0048(12) 0.0058(14) -0.0015(13)
C6 0.0335(18) 0.0279(14) 0.0354(16) 0.0089(12) 0.0029(14) 0.0080(13)
C9 0.0316(19) 0.0436(16) 0.0331(17) -0.0161(13) 0.0082(15) -0.0078(15)
C25 0.0333(18) 0.0188(12) 0.0159(14) 0.0009(11) 0.0023(13) 0.0027(12)
C26 0.0313(18) 0.0169(13) 0.0166(14) 0.0030(10) -0.0007(13) -0.0004(12)
C28 0.0323(17) 0.0177(13) 0.0168(14) 0.0026(10) 0.0005(13) -0.0022(12)
C32 0.0306(17) 0.0222(13) 0.0221(14) -0.0073(11) 0.0054(13) 0.0011(12)
C27 0.0300(17) 0.0199(13) 0.0192(14) 0.0011(10) 0.0013(13) 0.0001(12)
C29 0.0380(19) 0.0217(13) 0.0320(16) -0.0023(11) 0.0061(15) -0.0072(12)
C30 0.0321(17) 0.0256(13) 0.0231(14) -0.0018(11) 0.0063(13) -0.0004(13)
C31 0.0365(18) 0.0285(14) 0.0249(15) -0.0073(11) 0.0009(14) -0.0016(13)
C34 0.0379(19) 0.0202(13) 0.0231(15) -0.0014(11) -0.0012(14) -0.0050(13)
C35 0.044(2) 0.0247(14) 0.0250(15) -0.0033(11) 0.0046(15) -0.0003(13)
C33 0.044(2) 0.0272(14) 0.0201(15) -0.0054(11) 0.0030(14) 0.0009(13)
C36 0.0361(18) 0.0267(14) 0.0227(15) -0.0017(11) 0.0033(14) 0.0018(13)

loop_
_atom_type_symbol
_atom_type_description
_atom_type_scat_dispersion_real
_atom_type_scat_dispersion_imag
_atom_type_scat_source
C C 0.0033 0.0016 'International Tables Vol C Tables 4.2.6.8 and 6.1.1.4'
H H 0.0000 0.0000 'International Tables Vol C Tables 4.2.6.8 and 6.1.1.4'

loop_
_geom_angle_atom_site_label_1
_geom_angle_atom_site_label_2
_geom_angle_atom_site_label_3
_geom_angle
C28 C22 C23 124.9(2)
C28 C22 C24 117.4(2)
C23 C22 C24 117.7(2)
C26 C24 C19 124.2(2)
C26 C24 C22 118.0(2)
C19 C24 C22 117.7(2)
C20 C19 C24 122.0(2)
C20 C19 H19 119.0
C24 C19 H19 119.0
C21 C23 C22 122.0(2)
C21 C23 H23 119.0
C22 C23 H23 119.0
C19 C20 C21 119.8(3)
C19 C20 H20 120.1
C21 C20 H20 120.1
C23 C21 C20 120.6(2)
C23 C21 H21 119.7
C20 C21 H21 119.7
C12 C11 C10 124.6(2)
C12 C11 C14 117.4(2)
C10 C11 C14 118.1(2)
C13 C12 C11 123.2(2)
C13 C12 C16 102.6(2)
C11 C12 C16 134.2(2)
C14 C1 C2 123.3(2)
C14 C1 C3 134.0(2)
C2 C1 C3 102.7(2)
C1 C14 C7 123.6(2)
C1 C14 C11 118.0(2)
C7 C14 C11 118.3(2)
C13 C2 C1 118.8(2)
C13 C2 C5 138.3(2)
C1 C2 C5 102.94(19)
C13 C15 C17 99.55(19)
C13 C15 C18 99.95(19)
C17 C15 C18 84.42(18)
C13 C15 H15 121.7
C17 C15 H15 121.7
C18 C15 H15 121.7
C8 C7 C14 121.3(2)
C8 C7 H7 119.3
C14 C7 H7 119.3
C7 C8 C9 120.2(3)
C7 C8 H8 119.9
C9 C8 H8 119.9
C2 C13 C12 119.3(2)
C2 C13 C15 137.6(2)
C12 C13 C15 103.0(2)
C12 C16 C18 100.21(18)
C12 C16 C17 100.0(2)
C18 C16 C17 85.05(19)
C12 C16 H16 121.3
C18 C16 H16 121.3
C17 C16 H16 121.3
C1 C3 C6 100.06(18)
C1 C3 C4 100.23(17)
C6 C3 C4 85.42(19)
C1 C3 H3 121.2
C6 C3 H3 121.2
C4 C3 H3 121.2
C16 C17 C15 82.83(16)
C16 C17 H17A 114.8
C15 C17 H17A 114.8
C16 C17 H17B 114.8
C15 C17 H17B 114.8
H17A C17 H17B 111.9
C16 C18 C15 83.02(17)
C16 C18 H18A 114.8
C15 C18 H18A 114.8
C16 C18 H18B 114.8
C15 C18 H18B 114.8
H18A C18 H18B 111.9
C3 C4 C5 82.80(17)
C3 C4 H4A 114.8
C5 C4 H4A 114.8
C3 C4 H4B 114.8
C5 C4 H4B 114.8
H4A C4 H4B 111.9
C9 C10 C11 120.8(2)
C9 C10 H10 119.6
C11 C10 H10 119.6
C2 C5 C4 100.2(2)
C2 C5 C6 98.97(19)
C4 C5 C6 84.59(16)
C2 C5 H5 121.7
C4 C5 H5 121.7
C6 C5 H5 121.7
C3 C6 C5 82.78(16)
C3 C6 H6A 114.8
C5 C6 H6A 114.8
C3 C6 H6B 114.8
C5 C6 H6B 114.8
H6A C6 H6B 111.9
C10 C9 C8 121.1(3)
C10 C9 H9 119.5
C8 C9 H9 119.5
C27 C25 C26 119.5(2)
C27 C25 C36 137.0(2)
C26 C25 C36 103.5(2)
C25 C26 C24 122.9(2)
C25 C26 C34 102.5(2)
C24 C26 C34 134.6(2)
C27 C28 C22 123.0(2)
C27 C28 C32 102.4(2)
C22 C28 C32 134.6(2)
C28 C32 C31 100.71(17)
C28 C32 C29 100.27(18)
C31 C32 C29 85.07(18)
C28 C32 H32 121.1
C31 C32 H32 121.1
C29 C32 H32 121.1
C25 C27 C28 119.2(2)
C25 C27 C30 137.7(2)
C28 C27 C30 103.14(19)
C32 C29 C30 82.40(15)
C32 C29 H29A 114.9
C30 C29 H29A 114.9
C32 C29 H29B 114.9
C30 C29 H29B 114.9
H29A C29 H29B 112.0
C27 C30 C31 100.25(19)
C27 C30 C29 99.5(2)
C31 C30 C29 84.92(16)
C27 C30 H30 121.5
C31 C30 H30 121.5
C29 C30 H30 121.5
C32 C31 C30 82.52(17)
C32 C31 H31A 114.9
C30 C31 H31A 114.9
C32 C31 H31B 114.9
C30 C31 H31B 114.9
H31A C31 H31B 111.9
C26 C34 C33 100.19(17)
C26 C34 C35 100.16(19)
C33 C34 C35 84.10(19)
C26 C34 H34 121.5
C33 C34 H34 121.5
C35 C34 H34 121.5
C36 C35 C34 82.99(16)
C36 C35 H35A 114.8
C34 C35 H35A 114.8
C36 C35 H35B 114.8
C34 C35 H35B 114.8
H35A C35 H35B 111.9
C34 C33 C36 83.44(17)
C34 C33 H33A 114.7
C36 C33 H33A 114.7
C34 C33 H33B 114.7
C36 C33 H33B 114.7
H33A C33 H33B 111.8
C25 C36 C33 100.08(19)
C25 C36 C35 99.70(18)
C33 C36 C35 84.14(17)
C25 C36 H36 121.6
C33 C36 H36 121.6
C35 C36 H36 121.6

loop_
_geom_bond_atom_site_label_1
_geom_bond_atom_site_label_2
_geom_bond_distance
C22 C28 1.395(3)
C22 C23 1.424(3)
C22 C24 1.448(3)
C24 C26 1.389(3)
C24 C19 1.426(3)
C19 C20 1.358(3)
C19 H19 0.9500
C23 C21 1.348(3)
C23 H23 0.9500
C20 C21 1.410(3)
C20 H20 0.9500
C21 H21 0.9500
C11 C12 1.402(3)
C11 C10 1.434(3)
C11 C14 1.446(3)
C12 C13 1.397(3)
C12 C16 1.513(3)
C1 C14 1.393(3)
C1 C2 1.400(3)
C1 C3 1.510(3)
C14 C7 1.436(3)
C2 C13 1.387(3)
C2 C5 1.515(3)
C15 C13 1.512(3)
C15 C17 1.565(3)
C15 C18 1.569(3)
C15 H15 1.0000
C7 C8 1.355(3)
C7 H7 0.9500
C8 C9 1.418(3)
C8 H8 0.9500
C16 C18 1.553(3)
C16 C17 1.562(3)
C16 H16 1.0000
C3 C6 1.554(3)
C3 C4 1.564(3)
C3 H3 1.0000
C17 H17A 0.9900
C17 H17B 0.9900
C18 H18A 0.9900
C18 H18B 0.9900
C4 C5 1.566(3)
C4 H4A 0.9900
C4 H4B 0.9900
C10 C9 1.362(3)
C10 H10 0.9500
C5 C6 1.577(3)
C5 H5 1.0000
C6 H6A 0.9900
C6 H6B 0.9900
C9 H9 0.9500
C25 C27 1.380(3)
C25 C26 1.387(3)
C25 C36 1.521(3)
C26 C34 1.525(3)
C28 C27 1.391(3)
C28 C32 1.518(3)
C32 C31 1.562(3)
C32 C29 1.565(3)
C32 H32 1.0000
C27 C30 1.523(3)
C29 C30 1.566(3)
C29 H29A 0.9900
C29 H29B 0.9900
C30 C31 1.566(3)
C30 H30 1.0000
C31 H31A 0.9900
C31 H31B 0.9900
C34 C33 1.557(3)
C34 C35 1.565(3)
C34 H34 1.0000
C35 C36 1.563(3)
C35 H35A 0.9900
C35 H35B 0.9900
C33 C36 1.557(3)
C33 H33A 0.9900
C33 H33B 0.9900
C36 H36 1.0000
